data_4323543
loop_
_publ_author_name
'Janet R. Clark'
'April L. Pulvirenti'
'Phillip E. Fanwick'
'Michaelis Sigalas'
'Odile Eisenstein'
'Ian P. Rothwell'

_publ_contact_author
;
     I. P. Rothwell
     Department of Chemistry
     Purdue University
     W. Lafayette
     IN 47907
     USA
;
_publ_contact_author_email rothwell@chem.purdue.edu
_publ_contact_author_fax '(317) 494 0239'
_publ_contact_author_phone '(317) 494 7012'
_publ_section_title
;
 Structural Distortions in Six-Coordinate Adducts of Niobium(V) and
 Tantalum(V)
;
_journal_name_full 'Inorganic Chemistry'
_journal_page_first 3623
_journal_page_last 3631
_journal_paper_doi 10.1021/ic970331l
_journal_volume 36
_journal_year 1997
_chemical_formula_sum 'C44 H62 Cl2 Nb O3 P'
_chemical_formula_weight 833.77
_chemical_name_systematic ' ?'
_space_group_IT_number 2
_symmetry_cell_setting triclinic
_symmetry_space_group_name_Hall '-P 1'
_symmetry_space_group_name_H-M 'P -1'
_atom_type_scat_source 'International Tables Vol C Tables 4.2.6.8 and 6.1.1.4'
_cell_angle_alpha 85.553(9)
_cell_angle_beta 73.433(9)
_cell_angle_gamma 89.794(7)
_cell_formula_units_Z 2
_cell_length_a 13.1862(9)
_cell_length_b 13.3274(12)
_cell_length_c 13.4391(16)
_cell_measurement_reflns_used 25
_cell_measurement_temperature 296
_cell_measurement_theta_max 25
_cell_measurement_theta_min 18
_cell_volume 2256.5(4)
_computing_cell_refinement CAD4_(Enraf-Nonius,_1977)
_computing_data_collection CAD4_(Enraf-Nonius,_1977)
_computing_data_reduction PROCESS_MolEN_(Fair,_1990)
_computing_molecular_graphics ORTEP_(Johnson,_1976)
_computing_publication_material CIF_VAX_MolEN_(Fair,_1990)
_computing_structure_refinement SHELX93_(Sheldrick,_1993)
_computing_structure_solution Patterson_and_Fourier
_diffrn_ambient_temperature 296
_diffrn_measurement_device Enraf_Nonius_CAD4
_diffrn_measurement_method \q/2\q
_diffrn_radiation_type Mo-K\a
_diffrn_radiation_wavelength 0.71073
_diffrn_reflns_av_R_equivalents 0.018
_diffrn_reflns_limit_h_max 15
_diffrn_reflns_limit_h_min -16
_diffrn_reflns_limit_k_max 16
_diffrn_reflns_limit_k_min -16
_diffrn_reflns_limit_l_max 0
_diffrn_reflns_limit_l_min -16
_diffrn_reflns_number 9565
_diffrn_reflns_theta_max 26.32
_diffrn_reflns_theta_min 2.53
_diffrn_standards_decay_% -36.93
_diffrn_standards_interval_time 83
_diffrn_standards_number 3
_exptl_absorpt_coefficient_mu 0.442
_exptl_absorpt_correction_type none
_exptl_crystal_colour orange
_exptl_crystal_density_diffrn 1.23
_exptl_crystal_description plate
_exptl_crystal_F_000 880
_exptl_crystal_size_max 0.64
_exptl_crystal_size_mid 0.60
_exptl_crystal_size_min 0.35
_refine_diff_density_max 0.35
_refine_diff_density_min -0.64
_refine_ls_extinction_method none
_refine_ls_goodness_of_fit_all 1.169
_refine_ls_goodness_of_fit_obs 1.038
_refine_ls_hydrogen_treatment H_atoms_refined_U=1.3_x_U_bonding_atom
_refine_ls_matrix_type full
_refine_ls_number_parameters 474
_refine_ls_number_reflns 9161
_refine_ls_number_restraints 0
_refine_ls_R_factor_all 0.071
_refine_ls_R_factor_obs 0.039
_refine_ls_shift/esd_max 0.013
_refine_ls_structure_factor_coef Fsqd
_refine_ls_weighting_details 'w=1/[\s^2^(Fo^2^)+(0.0402P)^2^+1.4651P] where P=(Fo^2^+2Fc^2^)/3'
_refine_ls_weighting_scheme calc
_refine_ls_wR_factor_all 0.112
_refine_ls_wR_factor_obs 0.086
_reflns_number_observed 6968
_reflns_number_total 9161
_reflns_observed_criterion >2.0\s(I)
_cod_data_source_file ic970331l_6.cif
_cod_data_source_block p32
_cod_depositor_comments
;
 Changing the _chemical_formula_sum data item value from
 'C45 H62 B L2 N O3 P' to 'C44 H62 Cl2 Nb O3 P'.

 Antanas Vaitkus,
 2017-01-04

The following automatic conversions were performed:

'_refine_ls_weighting_scheme' value 'calc
w=1/[\s^2^(Fo^2^)+(0.0402P)^2^+1.4651P] where P=(Fo^2^+2Fc^2^)/3' was
changed to 'calc'. New tag '_refine_ls_weighting_details' was
created. The value of the new tag was set to
'w=1/[\s^2^(Fo^2^)+(0.0402P)^2^+1.4651P] where P=(Fo^2^+2Fc^2^)/3'.

Automatic conversion script
Id: cif_fix_values 3143 2015-03-26 13:38:13Z robertas 
;
_cod_original_cell_volume 2256.5(5)
_cod_original_formula_sum 'C44 H62 CL2 NB1 O3 P1'
_cod_database_code 4323543

loop_
_symmetry_equiv_pos_as_xyz
'x, y, z'
'-x, -y, -z'

loop_
_atom_site_aniso_label
_atom_site_aniso_U_11
_atom_site_aniso_U_22
_atom_site_aniso_U_33
_atom_site_aniso_U_12
_atom_site_aniso_U_13
_atom_site_aniso_U_23
Nb 0.03268(14) 0.03266(14) 0.0375(2) 0.00095(10) -0.01378(11) -0.00160(10)
Cl(1) 0.0607(5) 0.0425(4) 0.0422(4) 0.0005(4) -0.0192(4) 0.0042(3)
Cl(2) 0.0544(5) 0.0543(5) 0.0439(5) -0.0104(4) -0.0148(4) 0.0077(4)
P(1) 0.0356(4) 0.0452(5) 0.0599(6) 0.0046(3) -0.0174(4) -0.0086(4)
O(10) 0.0431(12) 0.0354(11) 0.0442(12) -0.0019(9) -0.0211(10) -0.0024(9)
O(20) 0.0344(11) 0.0455(12) 0.0532(14) 0.0052(9) -0.0155(10) 0.0046(10)
O(30) 0.0435(12) 0.0351(11) 0.0427(12) -0.0017(9) -0.0102(10) -0.0055(9)
C(1) 0.046(2) 0.057(2) 0.078(3) -0.003(2) -0.034(2) 0.006(2)
C(2) 0.106(4) 0.072(3) 0.090(3) 0.003(3) -0.069(3) -0.008(3)
C(3) 0.149(5) 0.098(4) 0.105(4) -0.016(4) -0.088(4) -0.003(3)
C(4) 0.101(4) 0.124(5) 0.110(5) -0.030(4) -0.080(4) 0.040(4)
C(5) 0.074(3) 0.138(5) 0.120(5) 0.003(3) -0.056(4) 0.047(4)
C(6) 0.060(3) 0.092(3) 0.095(4) 0.015(2) -0.026(2) 0.019(3)
C(7) 0.051(2) 0.067(3) 0.111(4) 0.011(2) -0.022(2) -0.038(3)
C(8) 0.043(2) 0.065(2) 0.077(3) -0.001(2) -0.005(2) -0.007(2)
C(11) 0.0310(15) 0.040(2) 0.042(2) -0.0003(12) -0.0113(13) -0.0095(13)
C(12) 0.040(2) 0.041(2) 0.047(2) -0.0002(13) -0.0120(14) -0.0067(14)
C(13) 0.056(2) 0.043(2) 0.065(2) -0.007(2) -0.017(2) -0.012(2)
C(14) 0.056(2) 0.062(2) 0.068(3) -0.008(2) -0.024(2) -0.020(2)
C(15) 0.057(2) 0.067(2) 0.056(2) -0.003(2) -0.028(2) -0.012(2)
C(16) 0.041(2) 0.048(2) 0.045(2) -0.0027(14) -0.0172(14) -0.0060(15)
C(21) 0.036(2) 0.055(2) 0.041(2) 0.0118(14) -0.0149(14) -0.0063(15)
C(22) 0.039(2) 0.064(2) 0.045(2) 0.003(2) -0.0146(15) -0.001(2)
C(23) 0.039(2) 0.094(3) 0.098(3) 0.005(2) -0.027(2) 0.002(3)
C(24) 0.051(3) 0.102(4) 0.136(5) 0.026(3) -0.040(3) 0.006(3)
C(25) 0.070(3) 0.072(3) 0.106(4) 0.030(2) -0.035(3) 0.009(3)
C(26) 0.053(2) 0.053(2) 0.054(2) 0.015(2) -0.017(2) -0.001(2)
C(31) 0.053(2) 0.039(2) 0.041(2) 0.0071(14) -0.0192(15) -0.0097(14)
C(32) 0.054(2) 0.040(2) 0.065(2) 0.0001(15) -0.024(2) -0.010(2)
C(33) 0.088(3) 0.063(3) 0.104(4) -0.009(2) -0.023(3) -0.037(3)
C(34) 0.105(4) 0.080(3) 0.105(4) 0.001(3) -0.022(3) -0.057(3)
C(35) 0.087(3) 0.078(3) 0.070(3) 0.006(3) -0.008(2) -0.029(2)
C(36) 0.065(2) 0.055(2) 0.052(2) 0.006(2) -0.008(2) -0.012(2)
C(121) 0.078(3) 0.047(2) 0.090(3) 0.015(2) -0.036(2) -0.015(2)
C(122) 0.051(2) 0.038(2) 0.055(2) 0.0009(14) -0.019(2) -0.0035(15)
C(123) 0.078(3) 0.072(3) 0.061(3) -0.017(2) -0.015(2) 0.010(2)
C(161) 0.085(3) 0.073(3) 0.095(3) 0.013(2) -0.059(3) -0.006(2)
C(162) 0.056(2) 0.051(2) 0.052(2) 0.000(2) -0.029(2) -0.002(2)
C(163) 0.081(3) 0.076(3) 0.081(3) -0.011(2) -0.007(3) 0.012(2)
C(221) 0.063(2) 0.076(3) 0.071(3) -0.010(2) -0.024(2) -0.008(2)
C(222) 0.041(2) 0.063(2) 0.052(2) -0.005(2) -0.019(2) 0.003(2)
C(223) 0.108(4) 0.094(3) 0.055(3) -0.014(3) -0.028(3) 0.009(2)
C(261) 0.114(4) 0.079(3) 0.111(4) 0.005(3) -0.013(4) -0.033(3)
C(262) 0.066(2) 0.049(2) 0.066(3) 0.012(2) -0.015(2) 0.003(2)
C(263) 0.136(5) 0.116(5) 0.074(4) -0.028(4) -0.017(3) 0.018(3)
C(321) 0.060(3) 0.093(4) 0.137(5) -0.008(2) -0.032(3) -0.020(3)
C(322) 0.051(2) 0.044(2) 0.076(3) -0.006(2) -0.017(2) -0.005(2)
C(323) 0.101(4) 0.065(3) 0.091(4) -0.004(3) -0.013(3) 0.009(3)
C(361) 0.082(4) 0.101(4) 0.126(5) -0.015(3) 0.028(3) -0.042(4)
C(362) 0.083(3) 0.061(3) 0.070(3) -0.003(2) 0.016(2) -0.009(2)
C(363) 0.200(8) 0.113(5) 0.099(5) -0.006(5) -0.003(5) 0.031(4)

loop_
_atom_site_label
_atom_site_fract_x
_atom_site_fract_y
_atom_site_fract_z
_atom_site_U_iso_or_equiv
_atom_site_thermal_displace_type
_atom_site_calc_flag
Nb 0.19619(2) 0.27759(2) 0.27354(2) 0.03357(9) Uani ?
Cl(1) 0.23055(7) 0.39801(6) 0.12678(6) 0.0479(2) Uani ?
Cl(2) 0.09784(7) 0.17939(7) 0.42568(7) 0.0513(3) Uani ?
P(1) -0.00911(7) 0.33611(7) 0.29011(8) 0.0459(3) Uani ?
O(10) 0.2095(2) 0.38386(15) 0.3572(2) 0.0391(7) Uani ?
O(20) 0.3316(2) 0.2333(2) 0.2702(2) 0.0442(7) Uani ?
O(30) 0.1803(2) 0.17668(15) 0.1870(2) 0.0407(7) Uani ?
C(1) -0.0451(3) 0.3613(3) 0.1703(3) 0.0576(13) Uani ?
C(2) -0.0055(4) 0.3013(3) 0.0896(4) 0.0807(19) Uani ?
C(3) -0.0350(5) 0.3157(4) -0.0023(5) 0.107(2) Uani ?
C(4) -0.1042(5) 0.3920(5) -0.0113(5) 0.104(3) Uani ?
C(5) -0.1422(4) 0.4522(5) 0.0673(5) 0.108(2) Uani ?
C(6) -0.1137(3) 0.4371(4) 0.1577(4) 0.0830(18) Uani ?
C(7) -0.0352(3) 0.4504(3) 0.3574(4) 0.0749(17) Uani ?
C(8) -0.1175(3) 0.2538(3) 0.3667(3) 0.0641(13) Uani ?
C(11) 0.2545(2) 0.4482(2) 0.4077(2) 0.0371(10) Uani ?
C(12) 0.2626(2) 0.5515(2) 0.3746(3) 0.0426(11) Uani ?
C(13) 0.3115(3) 0.6149(3) 0.4258(3) 0.0543(11) Uani ?
C(14) 0.3490(3) 0.5794(3) 0.5070(3) 0.0599(13) Uani ?
C(15) 0.3390(3) 0.4782(3) 0.5385(3) 0.0571(11) Uani ?
C(16) 0.2926(2) 0.4100(2) 0.4911(3) 0.0435(11) Uani ?
C(21) 0.4286(2) 0.2014(3) 0.2755(2) 0.0431(11) Uani ?
C(22) 0.5132(3) 0.2712(3) 0.2448(3) 0.0490(11) Uani ?
C(23) 0.6113(3) 0.2357(4) 0.2492(4) 0.0760(15) Uani ?
C(24) 0.6231(4) 0.1378(4) 0.2840(5) 0.094(2) Uani ?
C(25) 0.5385(4) 0.0722(4) 0.3147(4) 0.0816(19) Uani ?
C(26) 0.4381(3) 0.1014(3) 0.3104(3) 0.0532(11) Uani ?
C(31) 0.1944(3) 0.0980(2) 0.1245(2) 0.0428(11) Uani ?
C(32) 0.1178(3) 0.0200(2) 0.1525(3) 0.0512(11) Uani ?
C(33) 0.1360(4) -0.0620(3) 0.0917(4) 0.0842(19) Uani ?
C(34) 0.2233(4) -0.0652(4) 0.0073(4) 0.096(2) Uani ?
C(35) 0.2942(4) 0.0134(4) -0.0205(4) 0.0801(16) Uani ?
C(36) 0.2826(3) 0.0977(3) 0.0378(3) 0.0587(11) Uani ?
C(121) 0.1407(3) 0.6770(3) 0.3222(4) 0.0687(15) Uani ?
C(122) 0.2218(3) 0.5954(2) 0.2862(3) 0.0472(11) Uani ?
C(123) 0.3130(3) 0.6364(3) 0.1933(3) 0.0721(16) Uani ?
C(161) 0.3823(4) 0.2588(3) 0.5523(4) 0.0775(17) Uani ?
C(162) 0.2814(3) 0.3004(3) 0.5320(3) 0.0503(11) Uani ?
C(163) 0.1878(4) 0.2862(4) 0.6295(4) 0.0836(17) Uani ?
C(221) 0.5453(3) 0.4552(3) 0.2615(3) 0.0688(15) Uani ?
C(222) 0.5005(3) 0.3789(3) 0.2057(3) 0.0512(11) Uani ?
C(223) 0.5502(4) 0.3952(4) 0.0884(3) 0.0855(19) Uani ?
C(261) 0.3634(5) -0.0617(4) 0.2759(5) 0.104(2) Uani ?
C(262) 0.3455(3) 0.0276(3) 0.3421(3) 0.0616(13) Uani ?
C(263) 0.3156(5) -0.0065(5) 0.4571(4) 0.113(3) Uani ?
C(321) -0.0805(4) 0.0070(4) 0.2147(5) 0.095(2) Uani ?
C(322) 0.0212(3) 0.0227(3) 0.2443(3) 0.0572(13) Uani ?
C(323) 0.0269(4) -0.0519(3) 0.3336(4) 0.089(2) Uani ?
C(361) 0.4763(4) 0.1466(4) -0.0052(5) 0.113(2) Uani ?
C(362) 0.3635(4) 0.1833(3) 0.0044(4) 0.0790(16) Uani ?
C(363) 0.3560(6) 0.2396(5) -0.0951(5) 0.148(3) Uani ?
H(2) 0.0412(4) 0.2506(3) 0.0965(4) 0.1050 Uiso ?
H(3) -0.0087(5) 0.2748(4) -0.0566(5) 0.1390 Uiso ?
H(4) -0.1247(5) 0.4021(5) -0.0720(5) 0.1350 Uiso ?
H(5) -0.1877(4) 0.5039(5) 0.0598(5) 0.1400 Uiso ?
H(6) -0.1409(3) 0.4783(4) 0.2115(4) 0.1080 Uiso ?
H(13) 0.3189(3) 0.6832(3) 0.4042(3) 0.0700 Uiso ?
H(14) 0.3807(3) 0.6232(3) 0.5404(3) 0.0780 Uiso ?
H(15) 0.3643(3) 0.4547(3) 0.5937(3) 0.0740 Uiso ?
H(23) 0.6700(3) 0.2790(4) 0.2283(4) 0.0990 Uiso ?
H(24) 0.6894(4) 0.1160(4) 0.2868(5) 0.1230 Uiso ?
H(25) 0.5481(4) 0.0066(4) 0.3390(4) 0.1060 Uiso ?
H(33) 0.0878(4) -0.1158(3) 0.1088(4) 0.1090 Uiso ?
H(34) 0.2342(4) -0.1213(4) -0.0313(4) 0.1240 Uiso ?
H(35) 0.3516(4) 0.0110(4) -0.0796(4) 0.1040 Uiso ?
H(7A) -0.011(2) 0.4434(9) 0.4182(13) 0.0970 Uiso ?
H(7B) -0.1099(4) 0.4621(12) 0.378(2) 0.0970 Uiso ?
H(7C) 0.0011(19) 0.5062(5) 0.3119(8) 0.0970 Uiso ?
H(8A) -0.1104(12) 0.2397(16) 0.4355(7) 0.0830 Uiso ?
H(8B) -0.1157(13) 0.1920(8) 0.3341(11) 0.0830 Uiso ?
H(8C) -0.1835(3) 0.2862(9) 0.3709(17) 0.0830 Uiso ?
H(122) 0.1862(3) 0.5410(2) 0.2631(3) 0.0620 Uiso ?
H(12A) 0.1147(16) 0.7020(15) 0.2654(7) 0.0890 Uiso ?
H(12B) 0.1737(7) 0.7312(10) 0.345(2) 0.0890 Uiso ?
H(12C) 0.0829(11) 0.6491(6) 0.3786(14) 0.0890 Uiso ?
H(12D) 0.2854(4) 0.662(2) 0.1377(9) 0.0940 Uiso ?
H(12E) 0.3614(12) 0.5834(6) 0.1701(14) 0.0940 Uiso ?
H(12F) 0.3493(15) 0.6897(15) 0.2141(7) 0.0940 Uiso ?
H(162) 0.2658(3) 0.2617(3) 0.4788(3) 0.0650 Uiso ?
H(16A) 0.3720(8) 0.1885(6) 0.575(2) 0.1010 Uiso ?
H(16B) 0.3987(13) 0.2944(15) 0.6053(17) 0.1010 Uiso ?
H(16C) 0.4396(6) 0.267(2) 0.4893(7) 0.1010 Uiso ?
H(16D) 0.1787(16) 0.2160(4) 0.6530(14) 0.1090 Uiso ?
H(16E) 0.1248(6) 0.310(2) 0.6138(7) 0.1090 Uiso ?
H(16F) 0.2007(11) 0.3234(19) 0.6831(9) 0.1090 Uiso ?
H(222) 0.4245(3) 0.3909(3) 0.2197(3) 0.0670 Uiso ?
H(22A) 0.5282(19) 0.5220(3) 0.2400(16) 0.0890 Uiso ?
H(22B) 0.6208(4) 0.4492(14) 0.2442(17) 0.0890 Uiso ?
H(22C) 0.5153(17) 0.4426(13) 0.3354(3) 0.0890 Uiso ?
H(22D) 0.549(2) 0.4654(5) 0.0668(5) 0.1110 Uiso ?
H(22E) 0.5106(15) 0.3575(19) 0.0535(3) 0.1110 Uiso ?
H(22F) 0.6219(9) 0.373(2) 0.0711(4) 0.1110 Uiso ?
H(262) 0.2847(3) 0.0635(3) 0.3296(3) 0.0800 Uiso ?
H(26A) 0.3005(11) -0.1034(16) 0.295(2) 0.1350 Uiso ?
H(26B) 0.421(2) -0.1001(16) 0.287(2) 0.1350 Uiso ?
H(26C) 0.380(3) -0.0381(4) 0.2037(5) 0.1350 Uiso ?
H(26D) 0.2543(19) -0.050(2) 0.4743(7) 0.1470 Uiso ?
H(26E) 0.300(3) 0.0511(5) 0.4971(4) 0.1470 Uiso ?
H(26F) 0.3734(13) -0.042(3) 0.4726(7) 0.1470 Uiso ?
H(322) 0.0188(3) 0.0901(3) 0.2692(3) 0.0740 Uiso ?
H(32A) -0.1403(4) 0.016(3) 0.2737(9) 0.1240 Uiso ?
H(32B) -0.0827(14) -0.0599(10) 0.193(3) 0.1240 Uiso ?
H(32C) -0.0827(13) 0.0551(18) 0.1584(19) 0.1240 Uiso ?
H(32D) -0.0314(15) -0.0419(17) 0.3936(9) 0.1160 Uiso ?
H(32E) 0.0923(12) -0.0417(17) 0.3498(17) 0.1160 Uiso ?
H(32F) 0.023(3) -0.1192(3) 0.3138(10) 0.1160 Uiso ?
H(362) 0.3464(4) 0.2306(3) 0.0589(4) 0.1030 Uiso ?
H(36A) 0.5242(6) 0.2034(5) -0.020(3) 0.1470 Uiso ?
H(36B) 0.4970(13) 0.103(3) -0.061(2) 0.1470 Uiso ?
H(36C) 0.4780(8) 0.111(3) 0.0589(12) 0.1470 Uiso ?
H(36D) 0.403(3) 0.297(2) -0.111(2) 0.1920 Uiso ?
H(36E) 0.2846(11) 0.261(3) -0.0865(14) 0.1920 Uiso ?
H(36F) 0.376(4) 0.1963(13) -0.1510(10) 0.1920 Uiso ?
